data_7025268
loop_
_publ_author_name
'Turner, Dayna L.'
'Stone, Kevin H.'
'Stephens, Peter W.'
'Vaid, Thomas P.'

_publ_section_title
;
 Cadmium and zinc thiolate and selenolate metal--organic frameworks
;
_journal_issue 21
_journal_name_full 'Dalton Transactions'
_journal_page_first 5070
_journal_paper_doi 10.1039/b926156g
_journal_volume 39
_journal_year 2010
_chemical_formula_structural '[NMe4]2[Cd2(SC6H4S)3]'
_chemical_formula_sum 'C13 H18 Cd N S3'
_chemical_formula_weight 396.90
_chemical_name_common (NMe4)2(Cd2(SC6H4S)3)
_chemical_name_systematic ?
_space_group_crystal_system triclinic
_space_group_IT_number 2
_space_group_name_H-M_alt 'P -1'
_symmetry_space_group_name_Hall '-P 1'
_symmetry_space_group_name_H-M 'P -1'
_cell_angle_alpha 58.5230(20)
_cell_angle_beta 106.4984(32)
_cell_angle_gamma 110.9806(28)
_cell_formula_units_Z 2
_cell_length_a 11.49545(56)
_cell_length_b 10.67562(51)
_cell_length_c 8.70190(36)
_cell_measurement_temperature 298
_cell_volume 844.05(7)
_computing_cell_refinement 'TOPAS Academic'
_computing_data_collection EPICS
_computing_structure_refinement 'TOPAS Academic'
_computing_structure_solution 'TOPAS Academic'
_diffrn_ambient_temperature 298
_diffrn_detector 'NaI scintillation counter'
_diffrn_measurement_device_type 'Huber diffractometer'
_diffrn_radiation_monochromator 'double Si(111)'
_diffrn_radiation_wavelength 0.697907
_diffrn_source synchrotron
_pd_block_diffractogram_id DLT4-98
_pd_instr_location
;
X16C, National Synchrotron Light Source, Brookhaven National Laboratory
;
_pd_meas_2theta_range_inc 0.005
_pd_meas_2theta_range_max 35
_pd_meas_2theta_range_min 2
_pd_meas_number_of_points 6600
_pd_meas_scan_method step
_pd_proc_2theta_range_inc 0.005
_pd_proc_2theta_range_max 35
_pd_proc_2theta_range_min 2
_pd_proc_ls_background_function
;
Chebyshev polynomial with 14 coeffecients
;
_pd_proc_ls_pref_orient_corr
;
none
;
_pd_proc_ls_profile_function
;
Simple_Axial_Model(7.42(4)) function with Rp=9999,Rs=300 in TOPAS-Academic
;
_pd_proc_ls_prof_wR_expected 2.675
_pd_proc_ls_prof_wR_factor 6.703
_pd_proc_wavelength 0.697907
_pd_spec_mounting
;
Sample was loaded into zero background quartz sample holder
;
_pd_spec_mount_mode reflection
_pd_spec_shape flat_sheet
_pd_spec_size_axial 8
_pd_spec_size_thick 0.5
_refine_ls_goodness_of_fit_all 2.506
_refine_ls_number_parameters 71
_refine_ls_weighting_scheme sigma
_cod_data_source_file b926156g.txt
_cod_data_source_block '[NMe4]2[Cd2(SC6H4S)3]'
_cod_depositor_comments
;
The following automatic conversions were performed:

'_space_group_crystal_system' value 'Triclinic' changed to
'triclinic' according to
/home/saulius/struct/CIF-dictionaries/cif_core.dic dictionary named
'cif_core.dic' version 2.4.2 from 2011-04-26.

Automatic conversion script
Id: cif_fix_values 1891 2012-01-12 08:04:46Z andrius 
;
_cod_original_cell_volume 844.045(71)
_cod_database_code 7025268

loop_
_symmetry_equiv_pos_as_xyz
'x, y, z'
'-x, -y, -z'

loop_
_atom_site_label
_atom_site_type_symbol
_atom_site_thermal_displace_type
_atom_site_fract_x
_atom_site_fract_y
_atom_site_fract_z
_atom_site_occupancy
_atom_site_U_iso_or_equiv
Cd1 Cd Uiso 0.15569 0.11661 0.97645 1.000 0.1169(57)
S1 S Uiso 0.03308 -0.11616 0.93426 1.000 0.0742(52)
S2 S Uiso 0.33517 0.03562 1.20534 1.000 0.0742(52)
S3 S Uiso 0.22588 0.35553 0.72429 1.000 0.0742(52)
C11 C Uiso 0.01379 -0.04844 0.68108 1.000 0.0742(52)
C12 C Uiso 0.10615 -0.04023 0.60522 1.000 0.0742(52)
C13 C Uiso -0.09235 -0.00821 0.57586 1.000 0.0742(52)
C21 C Uiso 0.52875 -0.04609 1.18090 1.000 0.0742(52)
C22 C Uiso 0.40078 0.06132 0.90688 1.000 0.0742(52)
C23 C Uiso 0.42954 0.01523 1.08778 1.000 0.0742(52)
C31 C Uiso -0.01337 0.35086 0.55826 1.000 0.0742(52)
C32 C Uiso 0.09804 0.43729 0.59735 1.000 0.0742(52)
C33 C Uiso 0.11141 0.58643 0.53909 1.000 0.0742(52)
N1 N Uiso 0.29935 0.53382 0.16186 1.000 0.253(11)
C7 C Uiso 0.31406 0.57706 -0.02784 1.000 0.253(11)
C8 C Uiso 0.29382 0.67105 0.16596 1.000 0.253(11)
C9 C Uiso 0.40254 0.46834 0.30299 1.000 0.253(11)
C10 C Uiso 0.17744 0.41183 0.19218 1.000 0.253(11)
H12 H Uiso 0.18436 -0.06987 0.68276 1.000 0.0742(52)
H13 H Uiso -0.16041 -0.01426 0.63176 1.000 0.0742(52)
H21 H Uiso 0.54994 -0.08005 1.31421 1.000 0.0742(52)
H22 H Uiso 0.32767 0.10650 0.83826 1.000 0.0742(52)
H31 H Uiso -0.02323 0.24095 0.60119 1.000 0.0742(52)
H33 H Uiso 0.19352 0.65013 0.56790 1.000 0.0742(52)
H7A H Uiso 0.33427 0.49260 -0.02600 1.000 0.253(11)
H7B H Uiso 0.23683 0.60472 -0.11123 1.000 0.253(11)
H7C H Uiso 0.37835 0.67636 -0.07839 1.000 0.253(11)
H8A H Uiso 0.33675 0.66800 0.28477 1.000 0.253(11)
H8B H Uiso 0.33006 0.76539 0.05846 1.000 0.253(11)
H8C H Uiso 0.20450 0.67558 0.14001 1.000 0.253(11)
H9A H Uiso 0.40969 0.48327 0.40992 1.000 0.253(11)
H9B H Uiso 0.38635 0.35956 0.33450 1.000 0.253(11)
H9C H Uiso 0.48224 0.51447 0.24692 1.000 0.253(11)
H10A H Uiso 0.16294 0.36177 0.32185 1.000 0.253(11)
H10B H Uiso 0.10799 0.45682 0.10371 1.000 0.253(11)
H10C H Uiso 0.17881 0.33950 0.15296 1.000 0.253(11)
